data_7053063
loop_
_publ_author_name
'Sarwar, Masood'
'Madalan, Augustin M.'
'Tiseanu, Carmen'
'Novitchi, Ghenadie'
'Maxim, Catalin'
'Marinescu, Gabriela'
'Luneau, Dominique'
'Andruh, Marius'

_publ_section_title
;
 A new synthetic route towards binuclear 3d--4f complexes, using
 non-compartmental ligands derived from o-vanillin. Syntheses, crystal
 structures, magnetic and luminescent properties
;
_journal_issue 8
_journal_name_full 'New Journal of Chemistry'
_journal_page_first 2280
_journal_paper_doi 10.1039/c3nj00199g
_journal_volume 37
_journal_year 2013
_chemical_formula_sum 'C30 H29 N8 O13 Sm Zn'
_chemical_formula_weight 925.33
_chemical_name_systematic
;
?
;
_space_group_IT_number 15
_symmetry_cell_setting monoclinic
_symmetry_space_group_name_Hall '-C 2yc'
_symmetry_space_group_name_H-M 'C 1 2/c 1'
_atom_sites_solution_hydrogens geom
_atom_sites_solution_primary direct
_atom_sites_solution_secondary difmap
_audit_creation_method SHELXL-97
_cell_angle_alpha 90.00
_cell_angle_beta 130.558(2)
_cell_angle_gamma 90.00
_cell_formula_units_Z 4
_cell_length_a 21.9810(8)
_cell_length_b 12.7911(3)
_cell_length_c 16.9394(7)
_cell_measurement_reflns_used 24991
_cell_measurement_temperature 293(2)
_cell_measurement_theta_max 29.44
_cell_measurement_theta_min 3.00
_cell_volume 3618.5(2)
_computing_cell_refinement X-Area
_computing_data_collection X-Area
_computing_data_reduction X-Area
_computing_structure_refinement 'SHELXL-97 (Sheldrick, 1997)'
_computing_structure_solution 'SHELXS-97 (Sheldrick, 1997)'
_diffrn_ambient_temperature 293(2)
_diffrn_measured_fraction_theta_full 0.994
_diffrn_measured_fraction_theta_max 0.994
_diffrn_measurement_device_type 'STOE IPDS II'
_diffrn_measurement_method 'omega scans'
_diffrn_radiation_monochromator graphite
_diffrn_radiation_source 'fine-focus sealed tube'
_diffrn_radiation_type MoK\a
_diffrn_radiation_wavelength 0.71073
_diffrn_reflns_av_R_equivalents 0.0388
_diffrn_reflns_av_sigmaI/netI 0.0211
_diffrn_reflns_limit_h_max 30
_diffrn_reflns_limit_h_min -30
_diffrn_reflns_limit_k_max 17
_diffrn_reflns_limit_k_min -17
_diffrn_reflns_limit_l_max 23
_diffrn_reflns_limit_l_min -23
_diffrn_reflns_number 29452
_diffrn_reflns_theta_full 29.44
_diffrn_reflns_theta_max 29.44
_diffrn_reflns_theta_min 3.00
_exptl_absorpt_coefficient_mu 2.344
_exptl_absorpt_correction_T_max 0.3698
_exptl_absorpt_correction_T_min 0.2907
_exptl_absorpt_correction_type multi-scan
_exptl_absorpt_process_details
;
[c.f. r.h. blessing, acta cryst. (1995), a51, 33-38]
;
_exptl_crystal_colour yellow
_exptl_crystal_density_diffrn 1.699
_exptl_crystal_density_meas ?
_exptl_crystal_density_method 'not measured'
_exptl_crystal_description prism
_exptl_crystal_F_000 1844
_exptl_crystal_size_max 0.7
_exptl_crystal_size_mid 0.5
_exptl_crystal_size_min 0.3
_refine_diff_density_max 0.430
_refine_diff_density_min -0.863
_refine_diff_density_rms 0.058
_refine_ls_extinction_method none
_refine_ls_goodness_of_fit_ref 0.994
_refine_ls_hydrogen_treatment constr
_refine_ls_matrix_type full
_refine_ls_number_parameters 253
_refine_ls_number_reflns 4996
_refine_ls_number_restraints 0
_refine_ls_restrained_S_all 0.994
_refine_ls_R_factor_all 0.0232
_refine_ls_R_factor_gt 0.0191
_refine_ls_shift/su_max 0.001
_refine_ls_shift/su_mean 0.000
_refine_ls_structure_factor_coef Fsqd
_refine_ls_weighting_details 'calc w=1/[\s^2^(Fo^2^)+(0.0321P)^2^+0.0000P] where P=(Fo^2^+2Fc^2^)/3'
_refine_ls_weighting_scheme calc
_refine_ls_wR_factor_gt 0.0465
_refine_ls_wR_factor_ref 0.0476
_reflns_number_gt 4526
_reflns_number_total 4996
_reflns_threshold_expression >2sigma(I)
_cod_data_source_file c3nj00199g.txt
_cod_data_source_block shelxl7
_cod_depositor_comments
;
The following automatic conversions were performed:

'_symmetry_cell_setting' value 'Monoclinic' changed to 'monoclinic'
according to /home/saulius/struct/CIF-dictionaries/cif_core.dic
dictionary named 'cif_core.dic' version 2.4.2 from 2011-04-26.

Automatic conversion script
Id: cif_fix_values 1891 2012-01-12 08:04:46Z andrius 

The following automatic conversions were performed:

'_exptl_crystal_density_meas' value 'not measured' was changed to '?'
- the value is perceived as not measured.

Automatic conversion script
Id: cif_fix_values 3008 2015-01-20 13:52:24Z robertas 
;
_cod_original_sg_symbol_H-M C2/c
_cod_database_code 7053063

loop_
_symmetry_equiv_pos_as_xyz
'x, y, z'
'-x, y, -z+1/2'
'x+1/2, y+1/2, z'
'-x+1/2, y+1/2, -z+1/2'
'-x, -y, -z'
'x, -y, z-1/2'
'-x+1/2, -y+1/2, -z'
'x+1/2, -y+1/2, z-1/2'

loop_
_atom_site_label
_atom_site_type_symbol
_atom_site_fract_x
_atom_site_fract_y
_atom_site_fract_z
_atom_site_U_iso_or_equiv
_atom_site_adp_type
_atom_site_occupancy
_atom_site_symmetry_multiplicity
_atom_site_calc_flag
_atom_site_refinement_flags
C1 C 0.0744(2) -0.07111(19) 1.0104(2) 0.0880(9) Uani 1 1 d .
H1A H 0.0352 -0.1224 0.9627 0.132 Uiso 1 1 calc R
H1B H 0.0636 -0.0464 1.0537 0.132 Uiso 1 1 calc R
H1C H 0.1268 -0.1021 1.0530 0.132 Uiso 1 1 calc R
C2 C 0.12383(10) 0.09627(12) 1.01059(13) 0.0433(3) Uani 1 1 d .
C3 C 0.17783(13) 0.10170(16) 1.11771(15) 0.0574(4) Uani 1 1 d .
H3 H 0.1816 0.0473 1.1571 0.069 Uiso 1 1 calc R
C4 C 0.22659(14) 0.1893(2) 1.16627(15) 0.0681(5) Uani 1 1 d .
H4 H 0.2629 0.1935 1.2384 0.082 Uiso 1 1 calc R
C5 C 0.22159(13) 0.26896(17) 1.10916(15) 0.0623(5) Uani 1 1 d .
H5 H 0.2556 0.3261 1.1429 0.075 Uiso 1 1 calc R
C6 C 0.16555(10) 0.26647(13) 0.99937(13) 0.0458(3) Uani 1 1 d .
C7 C 0.11563(9) 0.17861(12) 0.94877(11) 0.0384(3) Uani 1 1 d .
C8 C 0.16323(11) 0.35490(13) 0.94366(15) 0.0491(4) Uani 1 1 d .
H8 H 0.2086 0.3970 0.9792 0.059 Uiso 1 1 calc R
C9 C 0.11313(13) 0.46634(13) 0.80182(18) 0.0581(5) Uani 1 1 d .
H9A H 0.1683 0.4899 0.8481 0.070 Uiso 1 1 calc R
H9B H 0.0795 0.5244 0.7895 0.070 Uiso 1 1 calc R
C10 C 0.08945(11) 0.43010(12) 0.70026(15) 0.0494(4) Uani 1 1 d .
C11 C 0.11675(13) 0.48149(17) 0.65582(19) 0.0634(5) Uani 1 1 d .
H11 H 0.1488 0.5407 0.6872 0.076 Uiso 1 1 calc R
C12 C 0.09556(14) 0.4434(2) 0.56517(19) 0.0688(6) Uani 1 1 d .
H12 H 0.1127 0.4768 0.5339 0.083 Uiso 1 1 calc R
C13 C 0.04910(15) 0.35583(19) 0.5214(2) 0.0665(5) Uani 1 1 d .
H13 H 0.0348 0.3281 0.4606 0.080 Uiso 1 1 calc R
C14 C 0.02375(14) 0.30919(16) 0.56897(19) 0.0616(5) Uani 1 1 d .
H14 H -0.0081 0.2497 0.5387 0.074 Uiso 1 1 calc R
C15 C -0.2570(8) -0.2242(8) 0.4372(11) 0.137(4) Uani 0.50 1 d P
C16 C -0.2685(9) -0.1852(10) 0.3667(12) 0.183(6) Uani 0.50 1 d P
H16A H -0.3251 -0.1774 0.3110 0.274 Uiso 0.50 1 calc PR
H16B H -0.2466 -0.2283 0.3442 0.274 Uiso 0.50 1 calc PR
H16C H -0.2434 -0.1177 0.3867 0.274 Uiso 0.50 1 calc PR
Sm1 Sm 0.0000 0.013110(7) 0.7500 0.03439(4) Uani 1 2 d S
N1 N 0.10385(9) 0.37959(10) 0.84969(12) 0.0457(3) Uani 1 1 d .
N2 N 0.04287(11) 0.34568(10) 0.65695(15) 0.0521(4) Uani 1 1 d .
N3 N 0.0000 -0.21889(16) 0.7500 0.0651(6) Uani 1 2 d S
N4 N 0.15946(10) -0.01448(12) 0.81508(13) 0.0504(3) Uani 1 1 d .
N6 N -0.2500 -0.2500 0.5000 0.355(12) Uani 1 2 d S
O1 O 0.07113(9) 0.01503(9) 0.95330(10) 0.0491(3) Uani 1 1 d .
O2 O 0.06096(7) 0.16821(7) 0.84617(8) 0.0397(2) Uani 1 1 d .
O5 O 0.00816(13) -0.16709(10) 0.69447(14) 0.0730(4) Uani 1 1 d .
O6 O 0.0000 -0.31362(18) 0.7500 0.1201(12) Uani 1 2 d S
O7 O 0.14524(9) -0.03997(12) 0.87354(12) 0.0599(3) Uani 1 1 d .
O8 O 0.22479(10) -0.02915(16) 0.84036(15) 0.0768(5) Uani 1 1 d .
O9 O 0.10275(9) 0.02807(11) 0.72977(11) 0.0560(3) Uani 1 1 d .
Zn1 Zn 0.0000 0.294111(17) 0.7500 0.04263(6) Uani 1 2 d S

loop_
_atom_site_aniso_label
_atom_site_aniso_U_11
_atom_site_aniso_U_22
_atom_site_aniso_U_33
_atom_site_aniso_U_23
_atom_site_aniso_U_13
_atom_site_aniso_U_12
C1 0.147(3) 0.0648(13) 0.0754(15) 0.0034(11) 0.0828(19) -0.0214(15)
C2 0.0460(9) 0.0447(8) 0.0426(8) 0.0032(6) 0.0303(7) 0.0070(6)
C3 0.0599(12) 0.0643(11) 0.0427(9) 0.0094(8) 0.0310(9) 0.0096(9)
C4 0.0604(12) 0.0790(13) 0.0363(9) -0.0001(9) 0.0187(9) 0.0046(11)
C5 0.0507(10) 0.0637(11) 0.0467(10) -0.0102(8) 0.0203(8) -0.0081(9)
C6 0.0403(8) 0.0455(8) 0.0446(8) -0.0046(6) 0.0245(7) -0.0016(6)
C7 0.0383(7) 0.0383(6) 0.0378(7) -0.0006(6) 0.0243(6) 0.0044(6)
C8 0.0454(9) 0.0415(7) 0.0558(10) -0.0090(7) 0.0309(8) -0.0068(6)
C9 0.0651(12) 0.0366(8) 0.0751(13) 0.0013(7) 0.0467(11) -0.0073(7)
C10 0.0438(9) 0.0392(7) 0.0652(11) 0.0127(7) 0.0354(8) 0.0032(6)
C11 0.0481(10) 0.0614(10) 0.0736(13) 0.0219(10) 0.0364(10) -0.0033(8)
C12 0.0543(12) 0.0848(14) 0.0757(14) 0.0303(12) 0.0459(11) 0.0074(10)
C13 0.0642(13) 0.0780(13) 0.0750(14) 0.0100(11) 0.0531(12) 0.0093(10)
C14 0.0695(13) 0.0546(10) 0.0831(14) -0.0073(10) 0.0595(12) -0.0070(9)
C15 0.168(9) 0.077(5) 0.132(9) 0.003(5) 0.082(8) 0.006(5)
C16 0.216(14) 0.111(7) 0.203(13) -0.013(9) 0.128(12) 0.051(9)
Sm1 0.04189(6) 0.02650(5) 0.04210(6) 0.000 0.03056(5) 0.000
N1 0.0465(8) 0.0352(6) 0.0565(9) -0.0007(5) 0.0340(7) -0.0032(5)
N2 0.0579(9) 0.0410(7) 0.0745(10) 0.0001(6) 0.0507(9) -0.0034(6)
N3 0.0777(17) 0.0327(9) 0.0768(16) 0.000 0.0466(14) 0.000
N4 0.0457(8) 0.0558(8) 0.0537(8) -0.0120(6) 0.0341(7) -0.0036(6)
N6 0.56(3) 0.232(12) 0.238(13) -0.130(10) 0.246(16) -0.261(15)
O1 0.0642(8) 0.0424(5) 0.0511(6) 0.0018(5) 0.0422(6) -0.0033(5)
O2 0.0449(6) 0.0311(4) 0.0367(5) -0.0004(4) 0.0237(5) 0.0006(4)
O5 0.1090(14) 0.0432(7) 0.0860(11) -0.0056(7) 0.0719(11) 0.0040(7)
O6 0.178(3) 0.0287(9) 0.167(3) 0.000 0.119(3) 0.000
O7 0.0592(8) 0.0710(8) 0.0582(8) 0.0137(6) 0.0419(7) 0.0188(6)
O8 0.0463(8) 0.1066(13) 0.0807(11) -0.0162(10) 0.0427(8) -0.0003(8)
O9 0.0541(8) 0.0705(8) 0.0539(7) 0.0022(6) 0.0399(7) 0.0004(6)
Zn1 0.04376(14) 0.02870(11) 0.04439(14) 0.000 0.02376(12) 0.000

loop_
_atom_type_symbol
_atom_type_description
_atom_type_scat_dispersion_real
_atom_type_scat_dispersion_imag
_atom_type_scat_source
C C 0.0033 0.0016 'International Tables Vol C Tables 4.2.6.8 and 6.1.1.4'
H H 0.0000 0.0000 'International Tables Vol C Tables 4.2.6.8 and 6.1.1.4'
N N 0.0061 0.0033 'International Tables Vol C Tables 4.2.6.8 and 6.1.1.4'
O O 0.0106 0.0060 'International Tables Vol C Tables 4.2.6.8 and 6.1.1.4'
Sm Sm -0.1638 3.4418 'International Tables Vol C Tables 4.2.6.8 and 6.1.1.4'
Zn Zn 0.2839 1.4301 'International Tables Vol C Tables 4.2.6.8 and 6.1.1.4'

loop_
_geom_angle_atom_site_label_1
_geom_angle_atom_site_label_2
_geom_angle_atom_site_label_3
_geom_angle
_geom_angle_site_symmetry_1
_geom_angle_site_symmetry_3
O1 C1 H1A 109.5 . .
O1 C1 H1B 109.5 . .
H1A C1 H1B 109.5 . .
O1 C1 H1C 109.5 . .
H1A C1 H1C 109.5 . .
H1B C1 H1C 109.5 . .
O1 C2 C3 125.02(16) . .
O1 C2 C7 113.36(14) . .
C3 C2 C7 121.57(16) . .
C2 C3 C4 119.42(18) . .
C2 C3 H3 120.3 . .
C4 C3 H3 120.3 . .
C5 C4 C3 120.55(18) . .
C5 C4 H4 119.7 . .
C3 C4 H4 119.7 . .
C4 C5 C6 121.17(19) . .
C4 C5 H5 119.4 . .
C6 C5 H5 119.4 . .
C7 C6 C5 119.14(17) . .
C7 C6 C8 122.84(15) . .
C5 C6 C8 118.02(16) . .
O2 C7 C6 124.10(14) . .
O2 C7 C2 117.79(14) . .
C6 C7 C2 118.11(14) . .
N1 C8 C6 125.26(16) . .
N1 C8 H8 117.4 . .
C6 C8 H8 117.4 . .
N1 C9 C10 109.23(14) . .
N1 C9 H9A 109.8 . .
C10 C9 H9A 109.8 . .
N1 C9 H9B 109.8 . .
C10 C9 H9B 109.8 . .
H9A C9 H9B 108.3 . .
N2 C10 C11 122.1(2) . .
N2 C10 C9 116.62(16) . .
C11 C10 C9 121.30(18) . .
C12 C11 C10 119.0(2) . .
C12 C11 H11 120.5 . .
C10 C11 H11 120.5 . .
C13 C12 C11 119.27(19) . .
C13 C12 H12 120.4 . .
C11 C12 H12 120.4 . .
C12 C13 C14 118.9(2) . .
C12 C13 H13 120.6 . .
C14 C13 H13 120.6 . .
N2 C14 C13 123.0(2) . .
N2 C14 H14 118.5 . .
C13 C14 H14 118.5 . .
N6 C15 C16 172.6(13) . .
C15 C16 H16A 109.5 . .
C15 C16 H16B 109.5 . .
H16A C16 H16B 109.5 . .
C15 C16 H16C 109.5 . .
H16A C16 H16C 109.5 . .
H16B C16 H16C 109.5 . .
O2 Sm1 O2 65.21(5) . 2_556
O2 Sm1 O9 89.95(4) . 2_556
O2 Sm1 O9 82.65(4) 2_556 2_556
O2 Sm1 O9 82.65(4) . .
O2 Sm1 O9 89.95(4) 2_556 .
O9 Sm1 O9 171.23(7) 2_556 .
O2 Sm1 O7 130.20(5) . 2_556
O2 Sm1 O7 78.97(5) 2_556 2_556
O9 Sm1 O7 50.59(5) 2_556 2_556
O9 Sm1 O7 132.54(5) . 2_556
O2 Sm1 O7 78.97(5) . .
O2 Sm1 O7 130.20(5) 2_556 .
O9 Sm1 O7 132.54(5) 2_556 .
O9 Sm1 O7 50.59(5) . .
O7 Sm1 O7 148.72(7) 2_556 .
O2 Sm1 O5 151.08(6) . .
O2 Sm1 O5 130.83(5) 2_556 .
O9 Sm1 O5 114.05(6) 2_556 .
O9 Sm1 O5 74.41(5) . .
O7 Sm1 O5 78.71(6) 2_556 .
O7 Sm1 O5 72.93(6) . .
O2 Sm1 O5 130.83(5) . 2_556
O2 Sm1 O5 151.08(6) 2_556 2_556
O9 Sm1 O5 74.41(5) 2_556 2_556
O9 Sm1 O5 114.05(6) . 2_556
O7 Sm1 O5 72.93(6) 2_556 2_556
O7 Sm1 O5 78.71(6) . 2_556
O5 Sm1 O5 49.64(8) . 2_556
O2 Sm1 O1 118.12(4) . 2_556
O2 Sm1 O1 60.88(3) 2_556 2_556
O9 Sm1 O1 110.36(4) 2_556 2_556
O9 Sm1 O1 69.55(4) . 2_556
O7 Sm1 O1 64.73(4) 2_556 2_556
O7 Sm1 O1 115.58(4) . 2_556
O5 Sm1 O1 70.00(5) . 2_556
O5 Sm1 O1 111.01(5) 2_556 2_556
O2 Sm1 O1 60.88(3) . .
O2 Sm1 O1 118.12(4) 2_556 .
O9 Sm1 O1 69.55(5) 2_556 .
O9 Sm1 O1 110.36(4) . .
O7 Sm1 O1 115.58(4) 2_556 .
O7 Sm1 O1 64.73(4) . .
O5 Sm1 O1 111.01(5) . .
O5 Sm1 O1 70.00(5) 2_556 .
O1 Sm1 O1 178.96(5) 2_556 .
O2 Sm1 N4 111.40(4) . 2_556
O2 Sm1 N4 80.67(4) 2_556 2_556
O9 Sm1 N4 25.32(5) 2_556 2_556
O9 Sm1 N4 157.27(5) . 2_556
O7 Sm1 N4 25.29(5) 2_556 2_556
O7 Sm1 N4 147.06(4) . 2_556
O5 Sm1 N4 96.12(6) . 2_556
O5 Sm1 N4 71.04(5) 2_556 2_556
O1 Sm1 N4 87.84(4) 2_556 2_556
O1 Sm1 N4 92.28(4) . 2_556
O2 Sm1 N4 80.67(4) . .
O2 Sm1 N4 111.40(4) 2_556 .
O9 Sm1 N4 157.27(5) 2_556 .
O9 Sm1 N4 25.32(5) . .
O7 Sm1 N4 147.06(4) 2_556 .
O7 Sm1 N4 25.29(5) . .
O5 Sm1 N4 71.04(5) . .
O5 Sm1 N4 96.12(6) 2_556 .
O1 Sm1 N4 92.28(4) 2_556 .
O1 Sm1 N4 87.84(4) . .
N4 Sm1 N4 166.18(6) 2_556 .
C8 N1 C9 118.64(16) . .
C8 N1 Zn1 125.41(12) . .
C9 N1 Zn1 115.29(12) . .
C10 N2 C14 117.83(17) . .
C10 N2 Zn1 110.55(13) . .
C14 N2 Zn1 131.43(12) . .
O6 N3 O5 121.87(10) . 2_556
O6 N3 O5 121.87(10) . .
O5 N3 O5 116.3(2) 2_556 .
O6 N3 Sm1 180.0 . .
O5 N3 Sm1 58.13(10) 2_556 .
O5 N3 Sm1 58.13(10) . .
O8 N4 O7 121.50(19) . .
O8 N4 O9 122.01(18) . .
O7 N4 O9 116.49(15) . .
O8 N4 Sm1 177.80(14) . .
O7 N4 Sm1 58.66(9) . .
O9 N4 Sm1 57.92(9) . .
C15 N6 C15 180.0(18) . 7_446
C2 O1 C1 116.90(17) . .
C2 O1 Sm1 115.40(9) . .
C1 O1 Sm1 125.82(13) . .
C7 O2 Zn1 121.90(9) . .
C7 O2 Sm1 127.80(9) . .
Zn1 O2 Sm1 109.15(5) . .
N3 O5 Sm1 97.05(12) . .
N4 O7 Sm1 96.05(11) . .
N4 O9 Sm1 96.76(10) . .
O2 Zn1 O2 76.48(6) 2_556 .
O2 Zn1 N1 150.63(5) 2_556 .
O2 Zn1 N1 87.83(5) . .
O2 Zn1 N1 87.83(5) 2_556 2_556
O2 Zn1 N1 150.63(5) . 2_556
N1 Zn1 N1 115.90(8) . 2_556
O2 Zn1 N2 91.55(5) 2_556 .
O2 Zn1 N2 113.92(5) . .
N1 Zn1 N2 72.12(6) . .
N1 Zn1 N2 90.85(6) 2_556 .
O2 Zn1 N2 113.92(5) 2_556 2_556
O2 Zn1 N2 91.55(5) . 2_556
N1 Zn1 N2 90.85(6) . 2_556
N1 Zn1 N2 72.12(6) 2_556 2_556
N2 Zn1 N2 148.04(7) . 2_556
O2 Zn1 Sm1 38.24(3) 2_556 .
O2 Zn1 Sm1 38.24(3) . .
N1 Zn1 Sm1 122.05(4) . .
N1 Zn1 Sm1 122.05(4) 2_556 .
N2 Zn1 Sm1 105.98(3) . .
N2 Zn1 Sm1 105.98(3) 2_556 .

loop_
_geom_bond_atom_site_label_1
_geom_bond_atom_site_label_2
_geom_bond_distance
_geom_bond_site_symmetry_2
C1 O1 1.437(2) .
C1 H1A 0.9600 .
C1 H1B 0.9600 .
C1 H1C 0.9600 .
C2 O1 1.379(2) .
C2 C3 1.380(2) .
C2 C7 1.412(2) .
C3 C4 1.391(3) .
C3 H3 0.9300 .
C4 C5 1.359(3) .
C4 H4 0.9300 .
C5 C6 1.413(3) .
C5 H5 0.9300 .
C6 C7 1.407(2) .
C6 C8 1.453(3) .
C7 O2 1.3291(18) .
C8 N1 1.279(2) .
C8 H8 0.9300 .
C9 N1 1.465(2) .
C9 C10 1.510(3) .
C9 H9A 0.9700 .
C9 H9B 0.9700 .
C10 N2 1.333(2) .
C10 C11 1.395(3) .
C11 C12 1.372(4) .
C11 H11 0.9300 .
C12 C13 1.364(4) .
C12 H12 0.9300 .
C13 C14 1.378(3) .
C13 H13 0.9300 .
C14 N2 1.342(3) .
C14 H14 0.9300 .
C15 N6 1.024(14) .
C15 C16 1.160(16) .
C16 H16A 0.9600 .
C16 H16B 0.9600 .
C16 H16C 0.9600 .
Sm1 O2 2.3551(10) .
Sm1 O2 2.3551(10) 2_556
Sm1 O9 2.5022(14) 2_556
Sm1 O9 2.5022(14) .
Sm1 O7 2.5189(15) 2_556
Sm1 O7 2.5189(15) .
Sm1 O5 2.5395(13) .
Sm1 O5 2.5395(13) 2_556
Sm1 O1 2.7024(13) 2_556
Sm1 O1 2.7024(13) .
Sm1 N4 2.9327(16) 2_556
Sm1 N4 2.9327(16) .
N1 Zn1 2.0603(14) .
N2 Zn1 2.3956(16) .
N3 O6 1.212(3) .
N3 O5 1.2551(19) 2_556
N3 O5 1.2551(19) .
N4 O8 1.217(2) .
N4 O7 1.260(2) .
N4 O9 1.263(2) .
N6 C15 1.024(14) 7_446
O2 Zn1 2.0504(10) .
Zn1 O2 2.0504(10) 2_556
Zn1 N1 2.0603(14) 2_556
Zn1 N2 2.3956(16) 2_556
